data_9005441
loop_
_publ_author_name
'Kahlenberg, V.'
'Fischer, R. X.'

_publ_section_title
;
 Crystal growth and cation distribution in doped dicalcium ferrite
 Ca2(Fe1-xMex)2O5 (Me=Al,Ga)
 Sample: Me = Ga
;
_journal_name_full 'European Journal of Mineralogy'
_journal_page_first 129
_journal_page_last 135
_journal_volume 12
_journal_year 2000
_chemical_formula_sum 'Ca2 Fe1.445 Ga0.555 O5'
_chemical_name_mineral Srebrodolskite
_space_group_IT_number 62
_symmetry_space_group_name_Hall '-P 2ac 2n'
_symmetry_space_group_name_H-M 'P n m a'
_cell_angle_alpha 90
_cell_angle_beta 90
_cell_angle_gamma 90
_cell_length_a 5.420
_cell_length_b 14.721
_cell_length_c 5.599
_cell_formula_units_Z 4
_cell_volume 446.732
_database_code_amcsd 0006827
_exptl_crystal_density_diffrn 4.156
_cod_original_formula_sum '(Fe1.445 Ga.555) Ca2 O5'
_cod_database_code 9005441

loop_
_space_group_symop_operation_xyz
x,y,z
x,1/2-y,z
-x,1/2+y,-z
1/2-x,1/2+y,1/2+z
1/2+x,1/2-y,1/2-z
1/2+x,y,1/2-z
1/2-x,-y,1/2+z
-x,-y,-z

loop_
_atom_site_aniso_label
_atom_site_aniso_U_11
_atom_site_aniso_U_22
_atom_site_aniso_U_33
_atom_site_aniso_U_12
_atom_site_aniso_U_13
_atom_site_aniso_U_23
Fe 0.00220 0.00650 0.00170 -0.00030 0.00010 0.00040
Ga 0.00220 0.00650 0.00170 -0.00030 0.00010 0.00040
FeT 0.00370 0.00120 0.00270 0.00000 0.00000 0.00000
GaT 0.00370 0.00120 0.00270 0.00000 0.00000 0.00000
Ca 0.00860 0.00360 0.00470 0.00000 0.00110 -0.00100
O1 0.01200 0.00200 0.00620 -0.00100 0.00040 0.00200
O2 0.00440 0.00510 0.00620 0.00000 -0.00260 0.00000
O3 0.00430 0.00810 0.00260 0.00100 -0.00280 -0.00060

loop_
_atom_site_label
_atom_site_fract_x
_atom_site_fract_y
_atom_site_fract_z
_atom_site_occupancy
_atom_site_U_iso_or_equiv
Fe 0.50000 0.50000 0.50000 0.87500 0.00350
Ga 0.50000 0.50000 0.50000 0.12500 0.00350
FeT 0.55150 0.25000 0.43260 0.57000 0.00270
GaT 0.55150 0.25000 0.43260 0.43000 0.00270
Ca 0.51800 0.39190 0.97560 1.00000 0.00570
O1 0.47450 0.35860 0.57340 1.00000 0.00680
O2 0.40030 0.25000 0.12600 1.00000 0.00490
O3 0.73870 0.51550 0.76150 1.00000 0.00520

loop_
_cod_related_entry_id
_cod_related_entry_database
_cod_related_entry_code
1 AMCSD 0006827
